data_7708641
loop_
_publ_author_name
'Biancalana, Lorenzo'
'Zanda, Emanuele'
'Hadiji, Mouna'
'Zacchini, Stefano'
'Pratesi, Alessandro'
'Pampaloni, Guido'
'Dyson, Paul J.'
'Marchetti, Fabio'

_publ_section_title
;
 Role of the (pseudo)halido ligand in ruthenium(II) <i>p</i>-cymene
 \a-amino acid complexes in speciation, protein reactivity and
 cytotoxicity.
;
_journal_name_full 'Dalton transactions (Cambridge, England : 2003)'
_journal_paper_doi 10.1039/d1dt03274g
_journal_year 2021
_chemical_formula_sum 'C20 H28 N12 Ru2'
_chemical_formula_weight 638.68
_space_group_crystal_system triclinic
_space_group_IT_number 2
_space_group_name_Hall '-P 1'
_space_group_name_H-M_alt 'P -1'
_atom_sites_solution_hydrogens geom
_audit_creation_method SHELXL-2014/7
_audit_update_record
;
2021-08-23 deposited with the CCDC.	2021-10-22 downloaded from the CCDC.
;
_cell_angle_alpha 83.3520(10)
_cell_angle_beta 85.0850(10)
_cell_angle_gamma 77.2420(10)
_cell_formula_units_Z 1
_cell_length_a 8.0847(4)
_cell_length_b 8.2571(5)
_cell_length_c 9.7821(5)
_cell_measurement_reflns_used 9937
_cell_measurement_temperature 100(2)
_cell_measurement_theta_max 34.845
_cell_measurement_theta_min 2.588
_cell_volume 631.39(6)
_computing_cell_refinement 'APEX3 (Bruker AXS, 2015)'
_computing_data_collection 'APEX3 (Bruker AXS, 2015)'
_computing_data_reduction 'SAINT (Bruker AXS, 2015)'
_computing_molecular_graphics 'ORTEPIII (Johnson, 1996)'
_computing_publication_material 'XCIF 2014/2 (Bruker AXS, 2014)'
_computing_structure_refinement 'SHELXL-2014/7 (Sheldrick, 2014)'
_computing_structure_solution 'SHELXT (Sheldrick, 2015)'
_diffrn_ambient_temperature 100(2)
_diffrn_measured_fraction_theta_full 0.999
_diffrn_measured_fraction_theta_max 0.995
_diffrn_measurement_device_type 'PHOTON100 area detector'
_diffrn_measurement_method 'phi and omega scans'
_diffrn_radiation_type MoK\a
_diffrn_radiation_wavelength 0.71073
_diffrn_reflns_av_R_equivalents 0.0177
_diffrn_reflns_av_unetI/netI 0.0187
_diffrn_reflns_Laue_measured_fraction_full 0.999
_diffrn_reflns_Laue_measured_fraction_max 0.995
_diffrn_reflns_limit_h_max 10
_diffrn_reflns_limit_h_min -10
_diffrn_reflns_limit_k_max 10
_diffrn_reflns_limit_k_min -10
_diffrn_reflns_limit_l_max 12
_diffrn_reflns_limit_l_min -12
_diffrn_reflns_number 9239
_diffrn_reflns_point_group_measured_fraction_full 0.999
_diffrn_reflns_point_group_measured_fraction_max 0.995
_diffrn_reflns_theta_full 25.242
_diffrn_reflns_theta_max 27.999
_diffrn_reflns_theta_min 2.100
_diffrn_source 'fine-focus sealed tube'
_exptl_absorpt_coefficient_mu 1.229
_exptl_absorpt_correction_T_max 0.7469
_exptl_absorpt_correction_T_min 0.6414
_exptl_absorpt_correction_type empirical
_exptl_absorpt_process_details
; 
 Data were corrected for Lorentz polarization and absorption
 effects (empirical absorption correction SADABS).
 R(int) =  0.1081 (selected reflections only, before parameter refinement)
 R(int) =  0.0339 (selected reflections only, after parameter refinement)
;
_exptl_crystal_colour orange-red
_exptl_crystal_density_diffrn 1.680
_exptl_crystal_description prism
_exptl_crystal_F_000 320
_exptl_crystal_size_max 0.220
_exptl_crystal_size_mid 0.160
_exptl_crystal_size_min 0.140
_refine_diff_density_max 0.325
_refine_diff_density_min -0.707
_refine_diff_density_rms 0.083
_refine_ls_extinction_method none
_refine_ls_goodness_of_fit_ref 1.162
_refine_ls_hydrogen_treatment constr
_refine_ls_matrix_type full
_refine_ls_number_parameters 157
_refine_ls_number_reflns 3024
_refine_ls_number_restraints 0
_refine_ls_restrained_S_all 1.162
_refine_ls_R_factor_all 0.0183
_refine_ls_R_factor_gt 0.0177
_refine_ls_shift/su_max 0.001
_refine_ls_shift/su_mean 0.000
_refine_ls_structure_factor_coef Fsqd
_refine_ls_weighting_details 'w=1/[\s^2^(Fo^2^)+(0.0175P)^2^+0.5034P] where P=(Fo^2^+2Fc^2^)/3'
_refine_ls_weighting_scheme calc
_refine_ls_wR_factor_gt 0.0454
_refine_ls_wR_factor_ref 0.0457
_reflns_Friedel_coverage 0.000
_reflns_number_gt 2959
_reflns_number_total 3024
_reflns_threshold_expression 'I > 2\s(I)'
_cod_data_source_file d1dt03274g2.cif
_cod_data_source_block RuN3
_cod_database_code 7708641
_shelx_shelxl_version_number 2014/7
_shelx_space_group_comment
;
The symmetry employed for this shelxl refinement is uniquely defined
by the following loop, which should always be used as a source of
symmetry information in preference to the above space-group names.
They are only intended as comments.
;
_shelx_estimated_absorpt_t_min 0.774
_shelx_estimated_absorpt_t_max 0.847

loop_
_space_group_symop_operation_xyz
'x, y, z'
'-x, -y, -z'

loop_
_atom_site_label
_atom_site_type_symbol
_atom_site_fract_x
_atom_site_fract_y
_atom_site_fract_z
_atom_site_U_iso_or_equiv
_atom_site_adp_type
_atom_site_occupancy
_atom_site_site_symmetry_order
_atom_site_calc_flag
_atom_site_refinement_flags_posn
_atom_site_refinement_flags_adp
_atom_site_refinement_flags_occupancy
_atom_site_disorder_assembly
_atom_site_disorder_group
C1 C 0.1426(2) 0.8104(2) 0.53254(18) 0.0177(3) Uani 1 1 d . . . . .
C2 C 0.0553(2) 0.7453(2) 0.43916(18) 0.0176(3) Uani 1 1 d . . . . .
H2 H -0.0324 0.6803 0.4762 0.021 Uiso 1 1 calc R U . . .
C3 C 0.1169(2) 0.7396(2) 0.29852(18) 0.0160(3) Uani 1 1 d . . . . .
H3 H 0.0709 0.6695 0.2407 0.019 Uiso 1 1 calc R U . . .
C4 C 0.2635(2) 0.7989(2) 0.24693(17) 0.0140(3) Uani 1 1 d . . . . .
C5 C 0.3485(2) 0.8666(2) 0.34274(18) 0.0152(3) Uani 1 1 d . . . . .
H5 H 0.4650 0.8862 0.3151 0.018 Uiso 1 1 calc R U . . .
C6 C 0.2884(2) 0.8751(2) 0.48205(18) 0.0172(3) Uani 1 1 d . . . . .
H6 H 0.3636 0.8997 0.5495 0.021 Uiso 1 1 calc R U . . .
C7 C 0.0873(3) 0.8029(3) 0.68325(19) 0.0260(4) Uani 1 1 d . . . . .
H7A H 0.1870 0.7852 0.7378 0.039 Uiso 1 1 calc R U . . .
H7B H 0.0287 0.7105 0.7075 0.039 Uiso 1 1 calc R U . . .
H7C H 0.0099 0.9081 0.7028 0.039 Uiso 1 1 calc R U . . .
C8 C 0.3324(2) 0.7924(2) 0.09796(17) 0.0169(3) Uani 1 1 d . . . . .
H8 H 0.4591 0.7719 0.0970 0.020 Uiso 1 1 calc R U . . .
C9 C 0.2874(3) 0.6525(3) 0.0289(2) 0.0269(4) Uani 1 1 d . . . . .
H9A H 0.3201 0.5465 0.0864 0.040 Uiso 1 1 calc R U . . .
H9B H 0.3485 0.6444 -0.0618 0.040 Uiso 1 1 calc R U . . .
H9C H 0.1647 0.6766 0.0180 0.040 Uiso 1 1 calc R U . . .
C10 C 0.2699(2) 0.9640(2) 0.01895(19) 0.0215(4) Uani 1 1 d . . . . .
H10A H 0.1457 0.9875 0.0181 0.032 Uiso 1 1 calc R U . . .
H10B H 0.3196 0.9640 -0.0760 0.032 Uiso 1 1 calc R U . . .
H10C H 0.3044 1.0500 0.0643 0.032 Uiso 1 1 calc R U . . .
N1 N 0.2763(2) 0.38396(19) 0.39933(17) 0.0195(3) Uani 1 1 d . . . . .
N2 N 0.36431(19) 0.29808(18) 0.31986(15) 0.0164(3) Uani 1 1 d . . . . .
N3 N 0.4453(2) 0.2094(2) 0.24401(19) 0.0283(4) Uani 1 1 d . . . . .
N4 N 0.58206(17) 0.50699(17) 0.37913(15) 0.0129(3) Uani 1 1 d . . . . .
N5 N 0.67373(18) 0.57957(18) 0.30033(15) 0.0149(3) Uani 1 1 d . . . . .
N6 N 0.7595(2) 0.6426(2) 0.22325(18) 0.0286(4) Uani 1 1 d . . . . .
Ru1 Ru 0.32293(2) 0.61847(2) 0.42793(2) 0.00960(5) Uani 1 1 d . . . . .

loop_
_atom_site_aniso_label
_atom_site_aniso_U_11
_atom_site_aniso_U_22
_atom_site_aniso_U_33
_atom_site_aniso_U_23
_atom_site_aniso_U_13
_atom_site_aniso_U_12
C1 0.0178(8) 0.0142(8) 0.0155(8) 0.0006(6) 0.0007(6) 0.0067(6)
C2 0.0095(7) 0.0204(8) 0.0187(8) 0.0030(7) 0.0013(6) 0.0025(6)
C3 0.0106(7) 0.0191(8) 0.0165(8) 0.0019(6) -0.0025(6) -0.0004(6)
C4 0.0127(7) 0.0137(7) 0.0133(7) 0.0029(6) -0.0013(6) 0.0000(6)
C5 0.0157(8) 0.0099(7) 0.0185(8) 0.0024(6) -0.0017(6) -0.0014(6)
C6 0.0222(8) 0.0093(7) 0.0184(8) -0.0015(6) -0.0047(7) 0.0018(6)
C7 0.0314(10) 0.0228(9) 0.0157(8) -0.0004(7) 0.0044(7) 0.0088(8)
C8 0.0157(8) 0.0193(8) 0.0131(8) 0.0031(6) 0.0004(6) -0.0012(6)
C9 0.0417(12) 0.0246(10) 0.0147(8) -0.0017(7) 0.0025(8) -0.0092(9)
C10 0.0238(9) 0.0207(9) 0.0169(8) 0.0051(7) -0.0009(7) -0.0019(7)
N1 0.0177(7) 0.0187(7) 0.0241(8) -0.0039(6) 0.0041(6) -0.0095(6)
N2 0.0214(7) 0.0120(6) 0.0179(7) 0.0017(5) -0.0030(6) -0.0090(6)
N3 0.0391(10) 0.0197(8) 0.0282(9) -0.0101(7) 0.0102(8) -0.0113(7)
N4 0.0104(6) 0.0130(6) 0.0136(6) 0.0020(5) 0.0013(5) -0.0013(5)
N5 0.0107(6) 0.0176(7) 0.0143(7) 0.0031(5) -0.0013(5) -0.0010(5)
N6 0.0160(7) 0.0398(10) 0.0270(9) 0.0151(7) -0.0003(6) -0.0095(7)
Ru1 0.00806(7) 0.00960(7) 0.01034(7) 0.00045(4) 0.00059(4) -0.00136(4)

loop_
_atom_type_symbol
_atom_type_description
_atom_type_scat_dispersion_real
_atom_type_scat_dispersion_imag
_atom_type_scat_source
C C 0.0033 0.0016 'International Tables Vol C Tables 4.2.6.8 and 6.1.1.4'
H H 0.0000 0.0000 'International Tables Vol C Tables 4.2.6.8 and 6.1.1.4'
N N 0.0061 0.0033 'International Tables Vol C Tables 4.2.6.8 and 6.1.1.4'
Ru Ru -1.2594 0.8363 'International Tables Vol C Tables 4.2.6.8 and 6.1.1.4'

loop_
_geom_angle_atom_site_label_1
_geom_angle_atom_site_label_2
_geom_angle_atom_site_label_3
_geom_angle
_geom_angle_site_symmetry_1
_geom_angle_site_symmetry_3
_geom_angle_publ_flag
C2 C1 C6 118.95(16) . . ?
C2 C1 C7 120.23(17) . . ?
C6 C1 C7 120.75(17) . . ?
C2 C1 Ru1 70.99(10) . . ?
C6 C1 Ru1 71.34(10) . . ?
C7 C1 Ru1 126.75(12) . . ?
C1 C2 C3 120.05(16) . . ?
C1 C2 Ru1 71.13(9) . . ?
C3 C2 Ru1 70.32(9) . . ?
C1 C2 H2 119.2 . . ?
C3 C2 H2 119.2 . . ?
Ru1 C2 H2 119.2 . . ?
C4 C3 C2 122.01(16) . . ?
C4 C3 Ru1 71.93(9) . . ?
C2 C3 Ru1 71.49(9) . . ?
C4 C3 H3 118.3 . . ?
C2 C3 H3 118.3 . . ?
Ru1 C3 H3 118.3 . . ?
C3 C4 C5 117.01(15) . . ?
C3 C4 C8 122.90(15) . . ?
C5 C4 C8 120.10(15) . . ?
C3 C4 Ru1 70.28(9) . . ?
C5 C4 Ru1 69.85(9) . . ?
C8 C4 Ru1 130.46(12) . . ?
C6 C5 C4 121.86(16) . . ?
C6 C5 Ru1 72.23(10) . . ?
C4 C5 Ru1 71.66(9) . . ?
C6 C5 H5 118.5 . . ?
C4 C5 H5 118.5 . . ?
Ru1 C5 H5 118.5 . . ?
C5 C6 C1 120.06(16) . . ?
C5 C6 Ru1 70.04(9) . . ?
C1 C6 Ru1 70.67(10) . . ?
C5 C6 H6 119.1 . . ?
C1 C6 H6 119.1 . . ?
Ru1 C6 H6 119.1 . . ?
C1 C7 H7A 109.5 . . ?
C1 C7 H7B 109.5 . . ?
H7A C7 H7B 109.5 . . ?
C1 C7 H7C 109.5 . . ?
H7A C7 H7C 109.5 . . ?
H7B C7 H7C 109.5 . . ?
C4 C8 C9 113.31(15) . . ?
C4 C8 C10 108.57(14) . . ?
C9 C8 C10 111.78(15) . . ?
C4 C8 H8 107.6 . . ?
C9 C8 H8 107.6 . . ?
C10 C8 H8 107.6 . . ?
C8 C9 H9A 109.5 . . ?
C8 C9 H9B 109.5 . . ?
H9A C9 H9B 109.5 . . ?
C8 C9 H9C 109.5 . . ?
H9A C9 H9C 109.5 . . ?
H9B C9 H9C 109.5 . . ?
C8 C10 H10A 109.5 . . ?
C8 C10 H10B 109.5 . . ?
H10A C10 H10B 109.5 . . ?
C8 C10 H10C 109.5 . . ?
H10A C10 H10C 109.5 . . ?
H10B C10 H10C 109.5 . . ?
N2 N1 Ru1 120.67(12) . . ?
N3 N2 N1 176.90(18) . . ?
N5 N4 Ru1 121.88(11) . . ?
N5 N4 Ru1 119.03(11) . 2_666 ?
Ru1 N4 Ru1 104.97(6) . 2_666 ?
N6 N5 N4 177.27(19) . . ?
N1 Ru1 N4 84.78(6) . . ?
N1 Ru1 N4 83.98(6) . 2_666 ?
N4 Ru1 N4 75.03(6) . 2_666 ?
N1 Ru1 C5 149.39(7) . . ?
N4 Ru1 C5 94.12(6) . . ?
N4 Ru1 C5 125.35(6) 2_666 . ?
N1 Ru1 C3 89.91(7) . . ?
N4 Ru1 C3 131.81(6) . . ?
N4 Ru1 C3 151.89(6) 2_666 . ?
C5 Ru1 C3 68.14(7) . . ?
N1 Ru1 C2 95.15(7) . . ?
N4 Ru1 C2 169.96(6) . . ?
N4 Ru1 C2 114.97(6) 2_666 . ?
C5 Ru1 C2 80.81(7) . . ?
C3 Ru1 C2 38.19(6) . . ?
N1 Ru1 C1 124.26(7) . . ?
N4 Ru1 C1 147.35(6) . . ?
N4 Ru1 C1 92.10(6) 2_666 . ?
C5 Ru1 C1 68.74(7) . . ?
C3 Ru1 C1 68.87(7) . . ?
C2 Ru1 C1 37.89(7) . . ?
N1 Ru1 C4 111.73(6) . . ?
N4 Ru1 C4 101.57(6) . . ?
N4 Ru1 C4 163.78(6) 2_666 . ?
C5 Ru1 C4 38.49(6) . . ?
C3 Ru1 C4 37.79(6) . . ?
C2 Ru1 C4 69.09(6) . . ?
C1 Ru1 C4 82.42(6) . . ?
N1 Ru1 C6 162.10(7) . . ?
N4 Ru1 C6 112.85(6) . . ?
N4 Ru1 C6 97.24(6) 2_666 . ?
C5 Ru1 C6 37.73(7) . . ?
C3 Ru1 C6 80.61(7) . . ?
C2 Ru1 C6 68.05(7) . . ?
C1 Ru1 C6 37.99(7) . . ?
C4 Ru1 C6 69.14(6) . . ?

loop_
_geom_bond_atom_site_label_1
_geom_bond_atom_site_label_2
_geom_bond_distance
_geom_bond_site_symmetry_2
_geom_bond_publ_flag
C1 C2 1.420(3) . ?
C1 C6 1.427(3) . ?
C1 C7 1.502(2) . ?
C1 Ru1 2.1872(17) . ?
C2 C3 1.425(2) . ?
C2 Ru1 2.1854(16) . ?
C2 H2 1.0000 . ?
C3 C4 1.413(2) . ?
C3 Ru1 2.1700(16) . ?
C3 H3 1.0000 . ?
C4 C5 1.437(2) . ?
C4 C8 1.517(2) . ?
C4 Ru1 2.1916(16) . ?
C5 C6 1.411(2) . ?
C5 Ru1 2.1675(16) . ?
C5 H5 1.0000 . ?
C6 Ru1 2.1959(17) . ?
C6 H6 1.0000 . ?
C7 H7A 0.9800 . ?
C7 H7B 0.9800 . ?
C7 H7C 0.9800 . ?
C8 C9 1.527(3) . ?
C8 C10 1.535(2) . ?
C8 H8 1.0000 . ?
C9 H9A 0.9800 . ?
C9 H9B 0.9800 . ?
C9 H9C 0.9800 . ?
C10 H10A 0.9800 . ?
C10 H10B 0.9800 . ?
C10 H10C 0.9800 . ?
N1 N2 1.193(2) . ?
N1 Ru1 2.1063(15) . ?
N2 N3 1.160(2) . ?
N4 N5 1.222(2) . ?
N4 Ru1 2.1314(14) . ?
N4 Ru1 2.1610(14) 2_666 ?
N5 N6 1.140(2) . ?
Ru1 N4 2.1610(14) 2_666 ?

loop_
_geom_torsion_atom_site_label_1
_geom_torsion_atom_site_label_2
_geom_torsion_atom_site_label_3
_geom_torsion_atom_site_label_4
_geom_torsion
_geom_torsion_site_symmetry_1
_geom_torsion_site_symmetry_2
_geom_torsion_site_symmetry_3
_geom_torsion_site_symmetry_4
_geom_torsion_publ_flag
C6 C1 C2 C3 2.2(2) . . . . ?
C7 C1 C2 C3 -174.60(16) . . . . ?
Ru1 C1 C2 C3 -52.48(14) . . . . ?
C6 C1 C2 Ru1 54.73(14) . . . . ?
C7 C1 C2 Ru1 -122.12(16) . . . . ?
C1 C2 C3 C4 -0.6(3) . . . . ?
Ru1 C2 C3 C4 -53.48(15) . . . . ?
C1 C2 C3 Ru1 52.85(14) . . . . ?
C2 C3 C4 C5 -0.3(2) . . . . ?
Ru1 C3 C4 C5 -53.59(13) . . . . ?
C2 C3 C4 C8 179.38(16) . . . . ?
Ru1 C3 C4 C8 126.09(16) . . . . ?
C2 C3 C4 Ru1 53.29(15) . . . . ?
C3 C4 C5 C6 -0.4(2) . . . . ?
C8 C4 C5 C6 179.89(15) . . . . ?
Ru1 C4 C5 C6 -54.22(14) . . . . ?
C3 C4 C5 Ru1 53.80(13) . . . . ?
C8 C4 C5 Ru1 -125.89(15) . . . . ?
C4 C5 C6 C1 2.1(2) . . . . ?
Ru1 C5 C6 C1 -51.90(14) . . . . ?
C4 C5 C6 Ru1 53.97(14) . . . . ?
C2 C1 C6 C5 -2.9(2) . . . . ?
C7 C1 C6 C5 173.88(16) . . . . ?
Ru1 C1 C6 C5 51.61(14) . . . . ?
C2 C1 C6 Ru1 -54.56(14) . . . . ?
C7 C1 C6 Ru1 122.27(16) . . . . ?
C3 C4 C8 C9 -26.8(2) . . . . ?
C5 C4 C8 C9 152.90(16) . . . . ?
Ru1 C4 C8 C9 64.6(2) . . . . ?
C3 C4 C8 C10 98.06(19) . . . . ?
C5 C4 C8 C10 -82.27(19) . . . . ?
Ru1 C4 C8 C10 -170.60(13) . . . . ?
